data_2008302
loop_
_publ_author_name
'Low, John N.'
'M. Dolores L\'opez'
'M. Luisa Quijano'
'S\'anchez, Adolfo'
'Nogueras, Manuel'

_publ_section_title
;(3<i>R</i>,4<i>S</i>,4a<i>R</i>,10a<i>S</i>)-5,10-Diacetyl-3,4,4a,5,6,7,10,10a-octahydro-8-methoxy-6-oxo-2<i>H</i>-pyrano[3,2-<i>g</i>]pteridin-3,4-diyl
 diacetate
;
_journal_issue 3
_journal_name_full 'Acta Crystallographica Section C'
_journal_page_first 452
_journal_page_last 454
_journal_paper_doi 10.1107/S0108270198014371
_journal_volume 55
_journal_year 1999
_chemical_formula_moiety 'C18 H22 N4 O9'
_chemical_formula_sum 'C18 H22 N4 O9'
_chemical_formula_weight 438.40
_chemical_name_systematic
;
[(3R,4S,4aR,10aS)-5,10-diacetyl-3,4,4a,5,6,7,10a,10-octahydro-8-methoxy-6-oxo
-2H-pyrano[3,2g]pteridin]-3,4-diyl diacetate
;
_space_group_IT_number 19
_symmetry_cell_setting orthorhombic
_symmetry_space_group_name_Hall 'P 2ac 2ab'
_symmetry_space_group_name_H-M 'P 21 21 21'
_cell_angle_alpha 90.00
_cell_angle_beta 90.00
_cell_angle_gamma 90.00
_cell_formula_units_Z 4
_cell_length_a 7.941(3)
_cell_length_b 17.481(2)
_cell_length_c 14.511(3)
_cell_measurement_reflns_used 250
_cell_measurement_temperature 294.0(10)
_cell_measurement_theta_max 25.03
_cell_measurement_theta_min 1.82
_cell_volume 2014.4(9)
_computing_cell_refinement 'CAD-4-PC and FAST/MADNES'
_computing_data_collection
;CAD-4-PC (Enraf-Nonius, 1992) and FAST/MADNES (Pflugrath & Messerschmidt,
 1980)
;
_computing_data_reduction 'CAD-4-PC, FAST/MADNES and DATRD2 in NRCVAX94 (Gabe et al., 1989)'
_computing_molecular_graphics 'ORTEPII (Johnson, 1976) and PLATON (Spek, 1998)'
_computing_publication_material 'NRCVAX96, SHELXL97  and PREP8 (Ferguson, 1998)'
_computing_structure_refinement 'NRCVAX96 and SHELXL97 (Sheldrick, 1997a)'
_computing_structure_solution 'SHELXS97 (Sheldrick, 1997b)'
_diffrn_ambient_temperature 294.0(10)
_diffrn_measured_fraction_theta_full 0.872
_diffrn_measured_fraction_theta_max 0.872
_diffrn_measurement_device
;
Enraf-Nonius diffractometer with FAST area-detector
;
_diffrn_measurement_method 'MADNES scans (Pflugrath & Messerschmidt, 1980)'
_diffrn_radiation_monochromator graphite
_diffrn_radiation_source 'X-ray tube'
_diffrn_radiation_type 'Mo K\a'
_diffrn_radiation_wavelength 0.71073
_diffrn_reflns_av_R_equivalents 0.098
_diffrn_reflns_av_sigmaI/netI 0.106
_diffrn_reflns_limit_h_max 8
_diffrn_reflns_limit_h_min -8
_diffrn_reflns_limit_k_max 19
_diffrn_reflns_limit_k_min -19
_diffrn_reflns_limit_l_max 16
_diffrn_reflns_limit_l_min -16
_diffrn_reflns_number 8231
_diffrn_reflns_theta_full 25.03
_diffrn_reflns_theta_max 25.03
_diffrn_reflns_theta_min 1.82
_diffrn_standards_decay_% 'as above'
_diffrn_standards_interval_time 'as above'
_diffrn_standards_number 'Not applicable - FAST data'
_exptl_absorpt_coefficient_mu 0.117
_exptl_absorpt_correction_type none
_exptl_crystal_colour colourless
_exptl_crystal_density_diffrn 1.446
_exptl_crystal_density_method 'not measured'
_exptl_crystal_description plate
_exptl_crystal_F_000 920
_exptl_crystal_size_max 0.28
_exptl_crystal_size_mid 0.26
_exptl_crystal_size_min 0.14
_refine_diff_density_max 0.323
_refine_diff_density_min -0.256
_refine_ls_abs_structure_details 'Flack (1983), 1091 Friedel pairs'
_refine_ls_abs_structure_Flack -5.8(14)
_refine_ls_extinction_method none
_refine_ls_goodness_of_fit_ref 0.837
_refine_ls_hydrogen_treatment constr
_refine_ls_matrix_type full
_refine_ls_number_parameters 285
_refine_ls_number_reflns 2893
_refine_ls_number_restraints 0
_refine_ls_restrained_S_all 0.837
_refine_ls_R_factor_all 0.054
_refine_ls_R_factor_gt 0.039
_refine_ls_shift/su_max <0.001
_refine_ls_shift/su_mean 0.000
_refine_ls_structure_factor_coef Fsqd
_refine_ls_weighting_details 'w = 1/[\s^2^(Fo^2^)+(0.0249P)^2^] where P=(Fo^2^+2Fc^2^)/3'
_refine_ls_weighting_scheme calc
_refine_ls_wR_factor_ref 0.084
_reflns_number_gt 2076
_reflns_number_total 2893
_reflns_threshold_expression I>2\s(I)
_cod_data_source_file sk1253.cif
_cod_data_source_block sp49
_cod_database_code 2008302
_cod_database_fobs_code 2008302

loop_
_symmetry_equiv_pos_as_xyz
'x, y, z'
'x+1/2, -y+1/2, -z'
'-x, y+1/2, -z+1/2'
'-x+1/2, -y, z+1/2'

loop_
_atom_site_label
_atom_site_fract_x
_atom_site_fract_y
_atom_site_fract_z
_atom_site_U_iso_or_equiv
_atom_site_adp_type
_atom_site_calc_flag
_atom_site_refinement_flags
_atom_site_occupancy
_atom_site_disorder_assembly
_atom_site_disorder_group
_atom_site_type_symbol
O1 0.3877(3) -0.23334(11) 0.02652(13) 0.0353(6) Uani d . 1 . . O
C2 0.4722(5) -0.26523(19) -0.05212(19) 0.0383(9) Uani d . 1 . . C
C3 0.5162(5) -0.20455(18) -0.12391(19) 0.0362(9) Uani d . 1 . . C
O3 0.4288(3) -0.22348(12) -0.20894(13) 0.0425(6) Uani d . 1 . . O
C31 0.4946(6) -0.1948(2) -0.2878(2) 0.0541(12) Uani d . 1 . . C
C32 0.3909(6) -0.2155(2) -0.3689(2) 0.0717(14) Uani d . 1 . . C
O31 0.6202(4) -0.15702(18) -0.28931(17) 0.0786(9) Uani d . 1 . . O
C4 0.4637(4) -0.12586(18) -0.0923(2) 0.0332(8) Uani d . 1 . . C
O4 0.2831(3) -0.11992(11) -0.08786(13) 0.0332(6) Uani d . 1 . . O
C41 0.2015(5) -0.08406(19) -0.1581(2) 0.0400(9) Uani d . 1 . . C
C42 0.0174(5) -0.0825(2) -0.1424(2) 0.0482(10) Uani d . 1 . . C
O41 0.2736(4) -0.05867(15) -0.22391(16) 0.0648(8) Uani d . 1 . . O
C4a 0.5361(4) -0.11177(18) 0.0036(2) 0.0356(8) Uani d . 1 . . C
N5 0.4865(3) -0.03764(15) 0.04126(16) 0.0346(7) Uani d . 1 . . N
C51 0.5942(5) 0.0226(2) 0.0385(2) 0.0375(9) Uani d . 1 . . C
C52 0.5466(5) 0.09475(19) 0.0877(2) 0.0528(10) Uani d . 1 . . C
O51 0.7297(3) 0.01758(13) -0.00198(15) 0.0484(7) Uani d . 1 . . O
C5a 0.3248(4) -0.03623(19) 0.0826(2) 0.0314(8) Uani d . 1 . . C
C6 0.1960(5) 0.01476(19) 0.0502(2) 0.0339(9) Uani d . 1 . . C
O6 0.2097(3) 0.06279(13) -0.01141(15) 0.0473(7) Uani d . 1 . . O
N7 0.0447(4) 0.00478(15) 0.09610(17) 0.0382(7) Uani d . 1 . . N
C8 0.0241(5) -0.0484(2) 0.1623(2) 0.0367(9) Uani d . 1 . . C
O8 -0.1293(3) -0.04324(14) 0.20101(16) 0.0545(7) Uani d . 1 . . O
C81 -0.1568(5) -0.0888(2) 0.2817(3) 0.0685(13) Uani d . 1 . . C
N9 0.1315(4) -0.09999(15) 0.18517(16) 0.0347(7) Uani d . 1 . . N
C9a 0.2834(4) -0.09349(19) 0.1417(2) 0.0317(8) Uani d . 1 . . C
N10 0.4036(3) -0.15244(15) 0.15317(16) 0.0343(7) Uani d . 1 . . N
C11 0.4355(5) -0.1921(2) 0.2352(2) 0.0429(10) Uani d . 1 . . C
O10 0.5238(4) -0.24793(14) 0.23378(15) 0.0608(8) Uani d . 1 . . O
C12 0.3658(5) -0.1605(2) 0.3231(2) 0.0625(12) Uani d . 1 . . C
C10a 0.4912(5) -0.17860(17) 0.07132(18) 0.0347(8) Uani d . 1 . . C
H2A 0.4005 -0.3036 -0.0802 0.046 Uiso calc R 1 . . H
H2B 0.5748 -0.2903 -0.0319 0.046 Uiso calc R 1 . . H
H3 0.6380 -0.2051 -0.1349 0.043 Uiso calc R 1 . . H
H32A 0.3380 -0.2641 -0.3584 0.108 Uiso calc PR 0.50 . . H
H32B 0.4614 -0.2186 -0.4225 0.108 Uiso calc PR 0.50 . . H
H32C 0.3061 -0.1771 -0.3784 0.108 Uiso calc PR 0.50 . . H
H32D 0.3990 -0.1758 -0.4144 0.108 Uiso calc PR 0.50 . . H
H32E 0.2756 -0.2212 -0.3503 0.108 Uiso calc PR 0.50 . . H
H32F 0.4309 -0.2627 -0.3945 0.108 Uiso calc PR 0.50 . . H
H4 0.5076 -0.0874 -0.1352 0.040 Uiso calc R 1 . . H
H42A -0.0083 -0.1087 -0.0859 0.072 Uiso calc PR 0.50 . . H
H42B -0.0387 -0.1075 -0.1926 0.072 Uiso calc PR 0.50 . . H
H42C -0.0202 -0.0305 -0.1384 0.072 Uiso calc PR 0.50 . . H
H42D -0.0365 -0.0558 -0.1920 0.072 Uiso calc PR 0.50 . . H
H42E -0.0060 -0.0569 -0.0853 0.072 Uiso calc PR 0.50 . . H
H42F -0.0246 -0.1340 -0.1396 0.072 Uiso calc PR 0.50 . . H
H4A 0.6590 -0.1111 -0.0026 0.043 Uiso calc R 1 . . H
H52A 0.4457 0.0863 0.1227 0.079 Uiso calc PR 0.50 . . H
H52B 0.5275 0.1347 0.0435 0.079 Uiso calc PR 0.50 . . H
H52C 0.6361 0.1095 0.1284 0.079 Uiso calc PR 0.50 . . H
H52D 0.6272 0.1340 0.0737 0.079 Uiso calc PR 0.50 . . H
H52E 0.5454 0.0856 0.1529 0.079 Uiso calc PR 0.50 . . H
H52F 0.4368 0.1108 0.0680 0.079 Uiso calc PR 0.50 . . H
H7 -0.0392 0.0336 0.0818 0.046 Uiso calc R 1 . . H
H81a -0.2755 -0.0959 0.2908 0.103 Uiso calc PR 0.50 . . H
H81B -0.1096 -0.0634 0.3344 0.103 Uiso calc PR 0.50 . . H
H81C -0.1036 -0.1377 0.2741 0.103 Uiso calc PR 0.50 . . H
H81D -0.0503 -0.1021 0.3087 0.103 Uiso calc PR 0.50 . . H
H81E -0.2162 -0.1346 0.2651 0.103 Uiso calc PR 0.50 . . H
H81F -0.2222 -0.0603 0.3255 0.103 Uiso calc PR 0.50 . . H
H12A 0.2782 -0.1244 0.3093 0.094 Uiso calc PR 0.50 . . H
H12B 0.4539 -0.1353 0.3567 0.094 Uiso calc PR 0.50 . . H
H12C 0.3206 -0.2014 0.3596 0.094 Uiso calc PR 0.50 . . H
H12D 0.4236 -0.1830 0.3744 0.094 Uiso calc PR 0.50 . . H
H12E 0.2479 -0.1721 0.3270 0.094 Uiso calc PR 0.50 . . H
H12F 0.3812 -0.1060 0.3242 0.094 Uiso calc PR 0.50 . . H
H10A 0.5959 -0.2037 0.0903 0.042 Uiso calc R 1 . . H

loop_
_atom_site_aniso_label
_atom_site_aniso_U_11
_atom_site_aniso_U_22
_atom_site_aniso_U_33
_atom_site_aniso_U_12
_atom_site_aniso_U_13
_atom_site_aniso_U_23
O1 0.0354(14) 0.0357(13) 0.0347(12) 0.0025(12) 0.0069(11) -0.0052(11)
C2 0.040(2) 0.038(2) 0.0368(17) 0.0075(19) 0.0039(16) -0.0017(18)
C3 0.028(2) 0.045(2) 0.0355(18) -0.0011(18) 0.0042(16) -0.0047(18)
O3 0.0553(18) 0.0411(14) 0.0312(12) -0.0012(13) 0.0030(11) 0.0000(11)
C31 0.080(4) 0.044(3) 0.038(2) 0.006(2) 0.017(2) 0.000(2)
C32 0.112(4) 0.062(3) 0.041(2) 0.007(3) -0.009(2) 0.005(2)
O31 0.080(2) 0.093(2) 0.0621(18) -0.017(2) 0.0258(17) 0.0067(17)
C4 0.029(2) 0.034(2) 0.0361(17) 0.0003(17) 0.0047(16) 0.0003(17)
O4 0.0310(15) 0.0373(13) 0.0312(11) 0.0042(12) 0.0024(10) 0.0031(11)
C41 0.052(3) 0.035(2) 0.033(2) 0.006(2) -0.0024(18) -0.0027(18)
C42 0.045(3) 0.050(3) 0.050(2) 0.011(2) -0.0106(18) 0.0010(19)
O41 0.072(2) 0.0744(19) 0.0480(15) 0.0077(17) 0.0063(15) 0.0265(14)
C4a 0.026(2) 0.039(2) 0.0419(18) 0.0051(18) 0.0037(15) -0.0033(18)
N5 0.0293(18) 0.0355(16) 0.0390(14) -0.0042(15) 0.0033(14) -0.0054(14)
C51 0.036(3) 0.045(2) 0.0309(18) -0.002(2) -0.0051(17) 0.0024(18)
C52 0.052(3) 0.047(2) 0.059(2) -0.008(2) -0.002(2) -0.011(2)
O51 0.0346(17) 0.0562(17) 0.0544(15) -0.0072(14) 0.0099(13) 0.0027(13)
C5a 0.025(2) 0.034(2) 0.0355(18) 0.0010(17) 0.0030(15) -0.0046(18)
C6 0.036(2) 0.035(2) 0.0311(18) 0.0003(18) 0.0015(17) -0.0061(18)
O6 0.0492(17) 0.0481(15) 0.0445(14) 0.0046(14) 0.0020(12) 0.0140(13)
N7 0.0292(18) 0.0433(18) 0.0421(15) 0.0035(15) 0.0005(14) 0.0031(15)
C8 0.031(2) 0.040(2) 0.0385(19) 0.003(2) 0.0049(17) -0.0084(19)
O8 0.0402(17) 0.0572(16) 0.0659(17) 0.0050(15) 0.0204(13) 0.0089(15)
C81 0.072(3) 0.056(3) 0.077(3) -0.001(2) 0.040(2) 0.008(2)
N9 0.0327(18) 0.0344(17) 0.0371(15) 0.0012(15) 0.0065(14) -0.0015(14)
C9a 0.032(2) 0.033(2) 0.0303(17) -0.0012(18) -0.0028(16) -0.0062(17)
N10 0.0338(18) 0.0406(17) 0.0284(14) 0.0111(16) 0.0003(12) 0.0009(14)
C11 0.048(3) 0.041(2) 0.040(2) -0.001(2) -0.0014(18) -0.0017(19)
O10 0.079(2) 0.0548(17) 0.0489(15) 0.0269(17) 0.0017(14) 0.0079(14)
C12 0.080(3) 0.070(3) 0.038(2) 0.017(3) -0.001(2) -0.003(2)
C10a 0.026(2) 0.040(2) 0.0380(18) 0.0046(17) 0.0013(15) -0.0015(18)

loop_
_atom_type_symbol
_atom_type_description
_atom_type_scat_dispersion_real
_atom_type_scat_dispersion_imag
_atom_type_scat_source
C C 0.0033 0.0016 'International Tables Vol C Tables 4.2.6.8 and 6.1.1.4'
H H 0.0000 0.0000 'International Tables Vol C Tables 4.2.6.8 and 6.1.1.4'
N N 0.0061 0.0033 'International Tables Vol C Tables 4.2.6.8 and 6.1.1.4'
O O 0.0106 0.0060 'International Tables Vol C Tables 4.2.6.8 and 6.1.1.4'

loop_
_geom_angle_atom_site_label_1
_geom_angle_atom_site_label_2
_geom_angle_atom_site_label_3
_geom_angle
_geom_angle_publ_flag
C10a O1 C2 110.8(2) no
O1 C2 C3 112.3(2) no
O3 C3 C4 109.5(3) no
O3 C3 C2 108.2(3) no
C4 C3 C2 111.3(2) no
C31 O3 C3 116.7(3) no
O31 C31 O3 122.8(4) no
O31 C31 C32 125.7(4) no
O3 C31 C32 111.5(4) no
O4 C4 C3 110.8(3) no
O4 C4 C4a 108.8(3) no
C3 C4 C4a 108.7(3) no
C41 O4 C4 118.3(3) no
O41 C41 O4 122.7(4) no
O41 C41 C42 126.0(3) no
O4 C41 C42 111.2(3) no
N5 C4a C4 112.5(3) no
N5 C4a C10a 111.4(2) no
C4 C4a C10a 111.4(3) no
C51 N5 C5a 124.7(3) no
C51 N5 C4a 120.5(3) no
C5a N5 C4a 114.7(3) no
O51 C51 N5 120.7(3) no
O51 C51 C52 120.6(3) no
N5 C51 C52 118.7(3) no
C9a C5a N5 118.3(3) no
C9a C5a C6 119.5(3) no
N5 C5a C6 121.2(3) no
O6 C6 N7 120.8(3) no
O6 C6 C5a 126.7(3) no
N7 C6 C5a 112.5(3) no
C8 N7 C6 122.4(3) no
N9 C8 O8 122.7(3) no
N9 C8 N7 126.0(3) no
O8 C8 N7 111.2(3) no
C8 O8 C81 116.2(3) no
C8 N9 C9a 114.1(3) no
C5a C9a N9 124.5(3) no
C5a C9a N10 116.6(3) no
N9 C9a N10 118.7(3) no
C11 N10 C9a 125.6(3) no
C11 N10 C10a 117.0(3) no
C9a N10 C10a 117.2(2) no
O10 C11 N10 119.5(3) no
O10 C11 C12 122.0(3) no
N10 C11 C12 118.4(3) no
O1 C10a N10 108.0(3) no
O1 C10a C4a 110.3(2) no
N10 C10a C4a 112.8(3) no

loop_
_geom_bond_atom_site_label_1
_geom_bond_atom_site_label_2
_geom_bond_site_symmetry_2
_geom_bond_distance
_geom_bond_publ_flag
O1 C10a . 1.419(4) no
O1 C2 . 1.437(3) no
C2 C3 . 1.527(4) no
C3 O3 . 1.454(4) no
C3 C4 . 1.509(4) no
O3 C31 . 1.354(4) no
C31 O31 . 1.196(5) no
C31 C32 . 1.481(6) no
C4 O4 . 1.439(4) no
C4 C4a . 1.526(4) no
O4 C41 . 1.361(4) no
C41 O41 . 1.198(4) no
C41 C42 . 1.480(5) no
C4a N5 . 1.461(4) no
C4a C10a . 1.568(4) no
N5 C51 . 1.358(4) no
N5 C5a . 1.417(4) no
C51 O51 . 1.229(4) no
C51 C52 . 1.497(4) no
C5a C9a . 1.358(4) yes
C5a C6 . 1.436(4) no
C6 O6 . 1.231(3) no
C6 N7 . 1.385(4) no
N7 C8 . 1.347(4) no
C8 N9 . 1.286(4) yes
C8 O8 . 1.344(4) no
O8 C81 . 1.433(4) no
N9 C9a . 1.366(4) no
C9a N10 . 1.414(4) no
N10 C11 . 1.401(4) no
N10 C10a . 1.450(4) no
C11 O10 . 1.202(4) no
C11 C12 . 1.496(4) no

loop_
_geom_hbond_atom_site_label_D
_geom_hbond_atom_site_label_H
_geom_hbond_atom_site_label_A
_geom_hbond_site_symmetry_A
_geom_hbond_distance_DH
_geom_hbond_distance_HA
_geom_hbond_distance_DA
_geom_hbond_angle_DHA
_geom_hbond_publ_flag
N7 H7 O51 1_455 0.86 2.219 2.886(4) 134.32 yes

loop_
_geom_torsion_atom_site_label_1
_geom_torsion_atom_site_label_2
_geom_torsion_atom_site_label_3
_geom_torsion_atom_site_label_4
_geom_torsion
_geom_torsion_publ_flag
C10a O1 C2 C3 -60.7(3) no
O1 C2 C3 O3 -118.6(3) no
O1 C2 C3 C4 1.7(4) no
C4 C3 O3 C31 81.5(3) no
C2 C3 O3 C31 -157.1(3) no
C3 O3 C31 O31 1.6(5) no
C3 O3 C31 C32 -177.7(3) no
O3 C3 C4 O4 52.3(3) no
C2 C3 C4 O4 -67.2(3) no
O3 C3 C4 C4a 171.8(2) no
C2 C3 C4 C4a 52.3(4) no
C3 C4 O4 C41 -100.9(3) no
C4a C4 O4 C41 139.7(3) no
C4 O4 C41 O41 1.4(5) no
C4 O4 C41 C42 -179.6(3) no
O4 C4 C4a N5 -57.2(3) no
C3 C4 C4a N5 -178.0(3) no
O4 C4 C4a C10a 68.8(3) no
C3 C4 C4a C10a -52.0(4) no
C4 C4a N5 C51 -100.2(3) no
C10a C4a N5 C51 133.8(3) no
C4 C4a N5 C5a 82.3(3) no
C10a C4a N5 C5a -43.7(4) no
C5a N5 C51 O51 -177.1(3) no
C4a N5 C51 O51 5.7(4) no
C5a N5 C51 C52 4.4(4) no
C4a N5 C51 C52 -172.8(3) no
C51 N5 C5a C9a -130.8(3) no
C4a N5 C5a C9a 46.5(4) no
C51 N5 C5a C6 61.3(4) no
C4a N5 C5a C6 -121.3(3) no
C9a C5a C6 O6 -170.5(3) no
N5 C5a C6 O6 -2.7(5) no
C9a C5a C6 N7 9.1(4) no
N5 C5a C6 N7 176.8(3) no
O6 C6 N7 C8 178.5(3) no
C5a C6 N7 C8 -1.2(4) no
C6 N7 C8 N9 -6.9(5) no
C6 N7 C8 O8 175.5(3) no
N9 C8 O8 C81 11.7(5) no
N7 C8 O8 C81 -170.7(3) no
O8 C8 N9 C9a -176.8(3) no
N7 C8 N9 C9a 5.9(5) yes
N5 C5a C9a N9 -178.9(3) no
C6 C5a C9a N9 -10.8(5) no
N5 C5a C9a N10 -3.3(4) no
C6 C5a C9a N10 164.7(2) no
C8 N9 C9a C5a 3.1(5) no
C8 N9 C9a N10 -172.4(3) no
C5a C9a N10 C11 145.2(3) no
N9 C9a N10 C11 -39.0(4) no
C5a C9a N10 C10a -40.4(4) no
N9 C9a N10 C10a 135.4(3) no
C9a N10 C11 O10 169.9(3) no
C10a N10 C11 O10 -4.6(5) no
C9a N10 C11 C12 -13.6(5) no
C10a N10 C11 C12 171.9(3) no
C2 O1 C10a N10 -176.3(2) no
C2 O1 C10a C4a 60.0(3) no
C11 N10 C10a O1 91.3(3) no
C9a N10 C10a O1 -83.6(3) no
C11 N10 C10a C4a -146.4(3) no
C9a N10 C10a C4a 38.6(4) no
N5 C4a C10a O1 123.9(3) no
C4 C4a C10a O1 -2.7(4) yes
N5 C4a C10a N10 2.9(4) yes
C4 C4a C10a N10 -123.6(3) no
